data_1503966
loop_
_publ_author_name
'She, Nengfang'
'Gao, Meng'
'Cao, Liping'
'Wu, Anxin'
'Isaacs, Lyle'

_publ_section_title
;
 Sensor for nitrophenol based on a fluorescent molecular clip.
;
_journal_issue 12
_journal_name_full 'Organic letters'
_journal_page_first 2603
_journal_page_last 2606
_journal_paper_doi 10.1021/ol900858d
_journal_volume 11
_journal_year 2009
_chemical_formula_moiety 'C62 H50 N4 O10'
_chemical_formula_sum 'C62 H50 N4 O10'
_chemical_formula_weight 1011.06
_chemical_name_systematic
; 
 ? 
;
_space_group_IT_number 2
_symmetry_cell_setting triclinic
_symmetry_space_group_name_Hall '-P 1'
_symmetry_space_group_name_H-M 'P -1'
_atom_sites_solution_hydrogens geom
_atom_sites_solution_primary direct
_atom_sites_solution_secondary difmap
_audit_creation_method SHELXL-97
_cell_angle_alpha 97.8770(10)
_cell_angle_beta 95.0400(10)
_cell_angle_gamma 92.7440(10)
_cell_formula_units_Z 2
_cell_length_a 13.7110(7)
_cell_length_b 13.7756(7)
_cell_length_c 14.9349(7)
_cell_measurement_reflns_used 4691
_cell_measurement_temperature 299(2)
_cell_measurement_theta_max 19.36
_cell_measurement_theta_min 2.21
_cell_volume 2778.3(2)
_computing_cell_refinement 'Bruker SMART'
_computing_data_collection 'Bruker SMART'
_computing_data_reduction 'Bruker SAINT'
_computing_molecular_graphics 'Bruker SHELXTL'
_computing_publication_material 'Bruker SHELXTL'
_computing_structure_refinement 'SHELXL-97 (Sheldrick, 1997)'
_computing_structure_solution 'SHELXS-97 (Sheldrick, 1990)'
_diffrn_ambient_temperature 299(2)
_diffrn_measured_fraction_theta_full 0.993
_diffrn_measured_fraction_theta_max 0.993
_diffrn_measurement_device_type 'CCD area detector'
_diffrn_measurement_method 'phi and omega scans'
_diffrn_radiation_monochromator graphite
_diffrn_radiation_source 'fine-focus sealed tube'
_diffrn_radiation_type MoK\a
_diffrn_radiation_wavelength 0.71073
_diffrn_reflns_av_R_equivalents 0.0281
_diffrn_reflns_av_sigmaI/netI 0.0384
_diffrn_reflns_limit_h_max 16
_diffrn_reflns_limit_h_min -16
_diffrn_reflns_limit_k_max 16
_diffrn_reflns_limit_k_min -16
_diffrn_reflns_limit_l_max 17
_diffrn_reflns_limit_l_min -17
_diffrn_reflns_number 26814
_diffrn_reflns_theta_full 25.00
_diffrn_reflns_theta_max 25.00
_diffrn_reflns_theta_min 1.49
_exptl_absorpt_coefficient_mu 0.083
_exptl_absorpt_correction_T_max 0.9918
_exptl_absorpt_correction_T_min 0.9737
_exptl_absorpt_correction_type multi-scan
_exptl_absorpt_process_details SADABS,Sheldrick,1997
_exptl_crystal_colour red
_exptl_crystal_density_diffrn 1.209
_exptl_crystal_density_method 'not measured'
_exptl_crystal_description block
_exptl_crystal_F_000 1060
_exptl_crystal_size_max 0.20
_exptl_crystal_size_mid 0.10
_exptl_crystal_size_min 0.10
_refine_diff_density_max 0.557
_refine_diff_density_min -0.451
_refine_diff_density_rms 0.095
_refine_ls_extinction_method none
_refine_ls_goodness_of_fit_ref 1.307
_refine_ls_hydrogen_treatment constr
_refine_ls_matrix_type full
_refine_ls_number_parameters 664
_refine_ls_number_reflns 9727
_refine_ls_number_restraints 103
_refine_ls_restrained_S_all 1.366
_refine_ls_R_factor_all 0.1620
_refine_ls_R_factor_gt 0.1265
_refine_ls_shift/su_max 0.000
_refine_ls_shift/su_mean 0.000
_refine_ls_structure_factor_coef Fsqd
_refine_ls_weighting_details 'calc w=1/[\s^2^(Fo^2^)+(0.2000P)^2^] where P=(Fo^2^+2Fc^2^)/3'
_refine_ls_weighting_scheme calc
_refine_ls_wR_factor_gt 0.3477
_refine_ls_wR_factor_ref 0.3775
_reflns_number_gt 5462
_reflns_number_total 9727
_reflns_threshold_expression >2sigma(I)
_cod_data_source_file ol900858d_si_002.cif
_cod_data_source_block 061220dm
_cod_depositor_comments
;
The following automatic conversions were performed:

'_symmetry_cell_setting' value 'Triclinic' changed to 'triclinic'
according to /home/saulius/struct/CIF-dictionaries/cif_core.dic
dictionary named 'cif_core.dic' version 2.4.2 from 2011-04-26.

Automatic conversion script
Id: cif_fix_values 1715 2011-07-08 13:25:40Z adriana 
;
_cod_original_sg_symbol_H-M P-1
_cod_database_code 1503966

loop_
_symmetry_equiv_pos_as_xyz
'x, y, z'
'-x, -y, -z'

loop_
_atom_site_label
_atom_site_type_symbol
_atom_site_fract_x
_atom_site_fract_y
_atom_site_fract_z
_atom_site_U_iso_or_equiv
_atom_site_adp_type
_atom_site_occupancy
_atom_site_symmetry_multiplicity
_atom_site_calc_flag
_atom_site_refinement_flags
_atom_site_disorder_assembly
_atom_site_disorder_group
C1 C 1.3517(3) 0.9334(4) 0.3839(5) 0.199(4) Uani 1 1 d GU A .
H1 H 1.4160 0.9566 0.3809 0.239 Uiso 1 1 calc R . .
C2 C 1.2915(5) 0.9871(3) 0.4396(4) 0.159(3) Uani 1 1 d GDU . .
C3 C 1.1954(4) 0.9524(4) 0.4441(3) 0.145(3) Uani 1 1 d GU A .
H3 H 1.1552 0.9884 0.4814 0.174 Uiso 1 1 calc R . .
C4 C 1.1596(3) 0.8640(4) 0.3929(3) 0.120(2) Uani 1 1 d GU . .
H4 H 1.0953 0.8408 0.3960 0.144 Uiso 1 1 calc R A .
C5 C 1.2197(3) 0.8103(3) 0.3372(3) 0.0984(16) Uani 1 1 d GU A .
C6 C 1.3158(3) 0.8449(4) 0.3327(4) 0.157(3) Uani 1 1 d GU . .
H6 H 1.3561 0.8090 0.2954 0.188 Uiso 1 1 calc R A .
C8 C 1.1803(4) 0.7208(4) 0.2860(3) 0.0877(15) Uani 1 1 d . . .
C9 C 1.1405(4) 0.6478(4) 0.2438(3) 0.0809(13) Uani 1 1 d . A .
C10 C 1.0924(3) 0.5582(3) 0.1947(3) 0.0737(12) Uani 1 1 d . . .
C11 C 1.1359(4) 0.4695(4) 0.1960(3) 0.0836(14) Uani 1 1 d . A .
H11 H 1.1954 0.4675 0.2306 0.100 Uiso 1 1 calc R . .
C12 C 1.0918(4) 0.3836(4) 0.1462(4) 0.0863(14) Uani 1 1 d . . .
H12 H 1.1244 0.3258 0.1443 0.104 Uiso 1 1 calc R A .
C13 C 0.9991(3) 0.3829(3) 0.0988(3) 0.0677(11) Uani 1 1 d . A .
C14 C 0.9508(3) 0.4719(3) 0.1014(3) 0.0623(10) Uani 1 1 d . . .
C15 C 0.9973(3) 0.5585(3) 0.1488(3) 0.0626(10) Uani 1 1 d . A .
C16 C 0.9573(4) 0.2914(3) 0.0494(3) 0.0731(12) Uani 1 1 d . . .
C17 C 0.9294(4) 0.2129(4) 0.0106(4) 0.0843(14) Uani 1 1 d . A .
C18 C 0.8967(3) 0.11543(19) -0.0350(2) 0.0901(15) Uani 1 1 d G . .
C19 C 0.8802(3) 0.0380(3) 0.01355(19) 0.1009(17) Uani 1 1 d G A .
H19 H 0.8913 0.0477 0.0766 0.121 Uiso 1 1 calc R . .
C20 C 0.8470(3) -0.0540(2) -0.0321(3) 0.1099(19) Uani 1 1 d G A .
H20 H 0.8360 -0.1059 0.0004 0.132 Uiso 1 1 calc R . .
C21 C 0.8304(3) -0.0686(2) -0.1263(3) 0.0884(14) Uani 1 1 d G A .
C22 C 0.8469(4) 0.0088(3) -0.17478(19) 0.136(3) Uani 1 1 d G A .
H22 H 0.8358 -0.0010 -0.2378 0.164 Uiso 1 1 calc R . .
C23 C 0.8801(4) 0.1008(2) -0.1291(2) 0.129(3) Uani 1 1 d G A .
H23 H 0.8911 0.1526 -0.1616 0.155 Uiso 1 1 calc R . .
C24 C 0.7739(7) -0.1771(5) -0.2596(5) 0.145(3) Uani 1 1 d . A .
H24A H 0.7137 -0.1487 -0.2768 0.217 Uiso 1 1 calc R . .
H24B H 0.7677 -0.2467 -0.2793 0.217 Uiso 1 1 calc R . .
H24C H 0.8264 -0.1483 -0.2876 0.217 Uiso 1 1 calc R . .
C33 C 0.9456(3) 0.6530(3) 0.1531(3) 0.0679(11) Uani 1 1 d . . .
H33A H 0.9898 0.7060 0.1851 0.081 Uiso 1 1 calc R A .
H33B H 0.9299 0.6672 0.0918 0.081 Uiso 1 1 calc R . .
C34 C 0.8495(3) 0.4722(3) 0.0524(3) 0.0657(11) Uani 1 1 d . A .
H34A H 0.8520 0.5161 0.0070 0.079 Uiso 1 1 calc R . .
H34B H 0.8309 0.4067 0.0209 0.079 Uiso 1 1 calc R . .
C35 C 0.7286(3) 0.4361(3) 0.1589(3) 0.0615(10) Uani 1 1 d . A .
C36 C 0.8580(3) 0.6580(3) 0.2903(3) 0.0609(10) Uani 1 1 d . . .
C37 C 0.7660(3) 0.6022(3) 0.1521(3) 0.0622(10) Uani 1 1 d . . .
C38 C 0.7254(4) 0.6697(4) 0.0834(4) 0.0819(14) Uani 1 1 d . A .
C39 C 0.6338(7) 0.6893(6) -0.0513(6) 0.0819(14) Uani 1 1 d . A .
H39A H 0.6043 0.7423 -0.0156 0.164 Uiso 1 1 calc R . .
H39B H 0.6828 0.7180 -0.0845 0.164 Uiso 1 1 calc R . .
C40 C 0.5625(10) 0.6360(8) -0.1119(8) 0.0819(14) Uani 1 1 d . . .
H40A H 0.5925 0.5875 -0.1512 0.123 Uiso 1 1 calc R . .
H40B H 0.5290 0.6794 -0.1475 0.123 Uiso 1 1 calc R . .
H40C H 0.5163 0.6041 -0.0791 0.123 Uiso 1 1 calc R . .
C41 C 0.7009(3) 0.5923(3) 0.2320(3) 0.0598(10) Uani 1 1 d . A .
C42 C 0.6057(4) 0.6486(3) 0.2315(4) 0.0817(14) Uani 1 1 d . . .
C43 C 0.4467(5) 0.6607(6) 0.1611(7) 0.0817(14) Uani 1 1 d . . .
H43A H 0.4133 0.6553 0.2150 0.098 Uiso 1 1 calc R A .
H43B H 0.4611 0.7299 0.1586 0.098 Uiso 1 1 calc R . .
C44 C 0.3848(7) 0.6198(7) 0.0836(8) 0.0817(14) Uani 1 1 d . A .
H44A H 0.4164 0.6282 0.0301 0.123 Uiso 1 1 calc R . .
H44B H 0.3244 0.6523 0.0825 0.123 Uiso 1 1 calc R . .
H44C H 0.3714 0.5511 0.0854 0.123 Uiso 1 1 calc R . .
C45 C 0.6340(3) 0.4438(3) 0.2922(3) 0.0728(12) Uani 1 1 d . A .
H45A H 0.6028 0.3803 0.2659 0.087 Uiso 1 1 calc R . .
H45B H 0.5833 0.4843 0.3154 0.087 Uiso 1 1 calc R . .
C46 C 0.7466(3) 0.6126(3) 0.4026(3) 0.0706(11) Uani 1 1 d . . .
H46A H 0.6792 0.6265 0.4116 0.085 Uiso 1 1 calc R A .
H46B H 0.7887 0.6583 0.4462 0.085 Uiso 1 1 calc R . .
C47 C 0.7074(3) 0.4293(3) 0.3717(3) 0.0662(11) Uani 1 1 d . . .
C48 C 0.7633(3) 0.5095(3) 0.4215(3) 0.0708(12) Uani 1 1 d . A .
C49 C 0.8331(3) 0.4940(4) 0.4924(3) 0.0760(12) Uani 1 1 d . . .
C50 C 0.8468(4) 0.3971(4) 0.5116(3) 0.0912(15) Uani 1 1 d . A .
H50 H 0.8942 0.3860 0.5570 0.109 Uiso 1 1 calc R . .
C51 C 0.7893(4) 0.3196(4) 0.4627(4) 0.0950(16) Uani 1 1 d . . .
H51 H 0.7966 0.2565 0.4768 0.114 Uiso 1 1 calc R A .
C52 C 0.7201(4) 0.3345(4) 0.3920(3) 0.0768(13) Uani 1 1 d . A .
C53 C 0.6629(4) 0.2511(4) 0.3426(4) 0.0884(15) Uani 1 1 d . . .
C54 C 0.6162(4) 0.1825(4) 0.2991(5) 0.1008(17) Uani 1 1 d . A .
C55 C 0.5661(3) 0.0996(3) 0.2419(3) 0.0986(16) Uani 1 1 d GU . .
C56 C 0.6110(3) 0.0110(4) 0.2320(4) 0.169(3) Uani 1 1 d GU A .
H56 H 0.6704 0.0049 0.2654 0.202 Uiso 1 1 calc R . .
C57 C 0.5672(4) -0.0686(3) 0.1723(4) 0.187(4) Uani 1 1 d GU A .
H57 H 0.5973 -0.1279 0.1658 0.225 Uiso 1 1 calc R . .
C58 C 0.4785(4) -0.0595(3) 0.1225(4) 0.112(2) Uani 1 1 d GU A .
C59 C 0.4336(3) 0.0292(4) 0.1323(4) 0.138(2) Uani 1 1 d GU A .
H59 H 0.3742 0.0353 0.0989 0.165 Uiso 1 1 calc R . .
C60 C 0.4773(4) 0.1087(3) 0.1920(4) 0.136(2) Uani 1 1 d GU A .
H60 H 0.4473 0.1681 0.1986 0.163 Uiso 1 1 calc R . .
C61 C 0.3581(6) -0.1325(6) 0.0004(8) 0.184(4) Uani 1 1 d . A .
H61A H 0.3017 -0.1629 0.0217 0.276 Uiso 1 1 calc R . .
H61B H 0.3682 -0.1655 -0.0586 0.276 Uiso 1 1 calc R . .
H61C H 0.3475 -0.0647 -0.0032 0.276 Uiso 1 1 calc R . .
C62 C 0.8900(4) 0.5756(4) 0.5441(3) 0.0826(14) Uani 1 1 d . A .
C63 C 0.9381(4) 0.6467(4) 0.5835(3) 0.0869(14) Uani 1 1 d . . .
C64 C 0.9921(3) 0.7338(3) 0.6261(2) 0.0879(14) Uani 1 1 d G A .
C65 C 1.0587(3) 0.7337(3) 0.7018(2) 0.0977(16) Uani 1 1 d G . .
H65 H 1.0698 0.6753 0.7248 0.117 Uiso 1 1 calc R A .
C66 C 1.1088(3) 0.8207(3) 0.7432(2) 0.1068(18) Uani 1 1 d G A .
H66 H 1.1533 0.8205 0.7938 0.128 Uiso 1 1 calc R . .
C67 C 1.0922(3) 0.9078(3) 0.7088(3) 0.1074(18) Uani 1 1 d G . .
C68 C 1.0255(4) 0.9080(3) 0.6331(3) 0.131(2) Uani 1 1 d G A .
H68 H 1.0144 0.9664 0.6101 0.158 Uiso 1 1 calc R . .
C69 C 0.9755(3) 0.8210(3) 0.5918(3) 0.120(2) Uani 1 1 d G . .
H69 H 0.9310 0.8212 0.5411 0.144 Uiso 1 1 calc R A .
C70 C 1.1202(9) 1.0850(7) 0.7282(9) 0.217(6) Uani 1 1 d . . .
H70A H 1.0724 1.0758 0.6764 0.326 Uiso 1 1 calc R A .
H70B H 1.1795 1.1159 0.7127 0.326 Uiso 1 1 calc R . .
H70C H 1.0953 1.1259 0.7773 0.326 Uiso 1 1 calc R . .
N1 N 0.7736(2) 0.5024(2) 0.1117(2) 0.0615(9) Uani 1 1 d . A .
N2 N 0.8559(2) 0.6502(2) 0.1981(2) 0.0619(9) Uani 1 1 d . A .
N3 N 0.6760(2) 0.4888(2) 0.2210(2) 0.0617(9) Uani 1 1 d . . .
N4 N 0.7657(3) 0.6297(2) 0.3109(2) 0.0661(9) Uani 1 1 d . A .
O2 O 0.7940(3) -0.1593(3) -0.1654(3) 0.1175(14) Uani 1 1 d . . .
O3 O 0.7314(2) 0.3480(2) 0.1448(2) 0.0758(9) Uani 1 1 d . . .
O4 O 0.9272(2) 0.6878(2) 0.3445(2) 0.0797(9) Uani 1 1 d . A .
O5 O 0.7264(5) 0.7551(3) 0.1047(4) 0.163(2) Uani 1 1 d . . .
O6 O 0.6816(3) 0.6257(3) 0.0102(3) 0.1078(13) Uani 1 1 d . . .
O7 O 0.5921(4) 0.7161(4) 0.2863(4) 0.161(2) Uani 1 1 d . A .
O8 O 0.5391(3) 0.6106(3) 0.1672(3) 0.1077(13) Uani 1 1 d . A .
O9 O 0.4407(5) -0.1391(4) 0.0606(6) 0.1077(13) Uani 1 1 d . . .
O10 O 1.1410(4) 0.9890(4) 0.7561(4) 0.1480(18) Uani 1 1 d . A .
O1 O 1.3126(16) 1.0560(15) 0.5183(11) 0.159(8) Uani 0.751(17) 1 d PDU A 1
C7 C 1.3930(19) 1.1146(16) 0.5033(18) 0.159(2) Uani 0.751(17) 1 d PDU A 1
H7A H 1.4133 1.0926 0.4444 0.337 Uiso 0.751(17) 1 calc PR A 1
H7B H 1.4459 1.1101 0.5489 0.337 Uiso 0.751(17) 1 calc PR A 1
H7C H 1.3754 1.1815 0.5064 0.337 Uiso 0.751(17) 1 calc PR A 1
O1' O 1.3345(12) 1.0760(9) 0.4791(11) 0.159(8) Uani 0.249(17) 1 d PDU A 2
C7' C 1.279(3) 1.120(3) 0.541(3) 0.159(2) Uani 0.249(17) 1 d PDU A 2
H7'1 H 1.2382 1.1646 0.5134 0.337 Uiso 0.249(17) 1 calc PR A 2
H7'2 H 1.3203 1.1550 0.5911 0.337 Uiso 0.249(17) 1 calc PR A 2
H7'3 H 1.2380 1.0708 0.5621 0.337 Uiso 0.249(17) 1 calc PR A 2

loop_
_atom_site_aniso_label
_atom_site_aniso_U_11
_atom_site_aniso_U_22
_atom_site_aniso_U_33
_atom_site_aniso_U_23
_atom_site_aniso_U_13
_atom_site_aniso_U_12
C1 0.182(6) 0.196(6) 0.209(6) 0.000(4) 0.015(5) -0.017(4)
C2 0.165(5) 0.141(5) 0.155(5) -0.016(4) -0.009(4) 0.010(4)
C3 0.164(5) 0.133(4) 0.133(4) 0.003(4) 0.013(4) 0.019(4)
C4 0.129(4) 0.112(4) 0.116(4) 0.017(3) -0.002(3) 0.010(3)
C5 0.095(3) 0.102(3) 0.093(3) 0.004(3) -0.003(3) -0.006(3)
C6 0.139(4) 0.145(4) 0.169(5) -0.032(4) 0.009(4) -0.019(4)
C8 0.093(3) 0.086(4) 0.079(3) 0.006(3) -0.001(3) -0.018(3)
C9 0.076(3) 0.094(4) 0.071(3) 0.015(3) 0.003(2) -0.012(3)
C10 0.078(3) 0.080(3) 0.063(3) 0.013(2) 0.006(2) -0.011(2)
C11 0.068(3) 0.092(4) 0.090(3) 0.023(3) -0.009(2) 0.000(3)
C12 0.077(3) 0.094(4) 0.091(3) 0.026(3) 0.007(3) 0.002(3)
C13 0.076(3) 0.063(3) 0.066(3) 0.015(2) 0.013(2) 0.002(2)
C14 0.072(3) 0.062(2) 0.053(2) 0.0104(18) 0.0068(19) -0.006(2)
C15 0.066(3) 0.064(3) 0.059(2) 0.0117(19) 0.010(2) -0.0056(19)
C16 0.084(3) 0.064(3) 0.074(3) 0.016(2) 0.017(2) 0.004(2)
C17 0.097(4) 0.067(3) 0.089(3) 0.007(3) 0.016(3) 0.001(3)
C18 0.090(3) 0.071(3) 0.107(4) 0.006(3) 0.015(3) -0.003(3)
C19 0.138(5) 0.070(3) 0.095(4) 0.019(3) -0.001(3) 0.005(3)
C20 0.138(5) 0.066(3) 0.127(5) 0.026(3) 0.001(4) 0.000(3)
C21 0.100(4) 0.065(3) 0.098(4) 0.003(3) 0.014(3) 0.000(3)
C22 0.212(8) 0.111(5) 0.078(4) 0.008(3) 0.005(4) -0.042(5)
C23 0.203(7) 0.091(4) 0.086(4) 0.017(3) 0.001(4) -0.054(4)
C24 0.195(8) 0.115(5) 0.112(5) -0.013(4) 0.016(5) -0.027(5)
C33 0.080(3) 0.056(2) 0.067(2) 0.0142(19) -0.002(2) -0.008(2)
C34 0.083(3) 0.057(2) 0.055(2) 0.0043(18) 0.001(2) -0.002(2)
C35 0.062(2) 0.052(2) 0.067(2) 0.0095(19) -0.009(2) -0.0059(19)
C36 0.065(3) 0.052(2) 0.063(3) 0.0054(18) -0.002(2) -0.0076(18)
C37 0.069(3) 0.051(2) 0.064(2) 0.0100(18) -0.008(2) -0.0006(18)
C38 0.093(3) 0.061(3) 0.089(3) 0.021(2) -0.019(3) -0.006(2)
C39 0.093(3) 0.061(3) 0.089(3) 0.021(2) -0.019(3) -0.006(2)
C40 0.093(3) 0.061(3) 0.089(3) 0.021(2) -0.019(3) -0.006(2)
C41 0.063(2) 0.049(2) 0.064(2) 0.0062(17) -0.0079(19) -0.0006(17)
C42 0.092(3) 0.059(3) 0.089(3) 0.000(2) -0.013(3) 0.012(2)
C43 0.092(3) 0.059(3) 0.089(3) 0.000(2) -0.013(3) 0.012(2)
C44 0.092(3) 0.059(3) 0.089(3) 0.000(2) -0.013(3) 0.012(2)
C45 0.065(3) 0.064(3) 0.088(3) 0.010(2) 0.006(2) -0.007(2)
C46 0.076(3) 0.070(3) 0.065(3) 0.006(2) 0.012(2) 0.002(2)
C47 0.065(2) 0.068(3) 0.067(3) 0.010(2) 0.015(2) -0.005(2)
C48 0.070(3) 0.082(3) 0.063(3) 0.014(2) 0.018(2) 0.002(2)
C49 0.067(3) 0.098(4) 0.064(3) 0.019(2) 0.005(2) 0.000(2)
C50 0.101(4) 0.111(4) 0.067(3) 0.029(3) 0.012(3) 0.009(3)
C51 0.104(4) 0.097(4) 0.090(4) 0.031(3) 0.016(3) 0.005(3)
C52 0.083(3) 0.078(3) 0.074(3) 0.018(2) 0.021(2) -0.001(2)
C53 0.092(4) 0.071(3) 0.106(4) 0.023(3) 0.015(3) -0.006(3)
C54 0.095(4) 0.080(4) 0.132(5) 0.030(3) 0.014(4) 0.001(3)
C55 0.096(3) 0.075(3) 0.125(4) 0.018(3) 0.005(3) 0.001(3)
C56 0.167(5) 0.144(5) 0.186(5) 0.013(4) -0.017(4) 0.016(4)
C57 0.175(5) 0.170(5) 0.209(6) 0.018(4) -0.016(4) 0.022(4)
C58 0.119(4) 0.102(4) 0.110(4) 0.014(3) -0.007(4) -0.007(3)
C59 0.121(4) 0.129(4) 0.161(5) 0.018(4) -0.002(4) 0.020(3)
C60 0.134(4) 0.119(4) 0.150(4) 0.008(3) -0.003(4) 0.009(3)
C61 0.110(6) 0.132(7) 0.285(12) -0.024(7) -0.032(7) 0.009(5)
C62 0.075(3) 0.110(4) 0.065(3) 0.022(3) 0.002(2) 0.007(3)
C63 0.083(3) 0.111(4) 0.065(3) 0.014(3) -0.001(3) 0.001(3)
C64 0.083(3) 0.103(4) 0.076(3) 0.010(3) 0.005(3) 0.001(3)
C65 0.098(4) 0.112(4) 0.077(3) -0.001(3) -0.005(3) 0.011(3)
C66 0.099(4) 0.129(5) 0.081(3) -0.013(4) -0.013(3) 0.012(4)
C67 0.110(4) 0.096(4) 0.106(4) -0.011(4) -0.003(4) -0.001(4)
C68 0.133(6) 0.111(5) 0.145(6) 0.024(4) -0.030(5) 0.006(4)
C69 0.109(5) 0.127(5) 0.115(5) 0.016(4) -0.034(4) -0.007(4)
C70 0.224(11) 0.098(6) 0.305(15) 0.008(7) -0.065(10) -0.021(6)
N1 0.072(2) 0.0511(19) 0.0590(19) 0.0078(15) -0.0037(16) -0.0068(15)
N2 0.072(2) 0.0498(18) 0.061(2) 0.0075(15) -0.0030(17) -0.0097(15)
N3 0.0616(19) 0.0540(19) 0.067(2) 0.0062(16) 0.0005(16) -0.0038(15)
N4 0.070(2) 0.062(2) 0.064(2) 0.0078(16) -0.0037(17) -0.0053(16)
O2 0.150(4) 0.072(2) 0.124(3) -0.005(2) 0.010(3) 0.001(2)
O3 0.091(2) 0.0488(17) 0.085(2) 0.0053(14) 0.0053(16) -0.0063(14)
O4 0.0763(19) 0.088(2) 0.0680(18) 0.0028(15) -0.0071(16) -0.0204(16)
O5 0.244(6) 0.075(3) 0.156(4) 0.037(3) -0.086(4) 0.006(3)
O6 0.133(3) 0.087(2) 0.096(3) 0.023(2) -0.042(2) 0.005(2)
O7 0.155(4) 0.122(4) 0.180(5) -0.050(4) -0.058(4) 0.069(3)
O8 0.078(2) 0.090(2) 0.142(3) -0.008(2) -0.030(2) 0.0102(18)
O9 0.078(2) 0.090(2) 0.142(3) -0.008(2) -0.030(2) 0.0102(18)
O10 0.142(4) 0.128(4) 0.157(4) -0.015(3) -0.009(3) -0.014(3)
O1 0.165(5) 0.141(5) 0.155(5) -0.016(4) -0.009(4) 0.010(4)
C7 0.165(5) 0.141(5) 0.155(5) -0.016(4) -0.009(4) 0.010(4)
O1' 0.165(5) 0.141(5) 0.155(5) -0.016(4) -0.009(4) 0.010(4)
C7' 0.165(5) 0.141(5) 0.155(5) -0.016(4) -0.009(4) 0.010(4)

loop_
_atom_type_symbol
_atom_type_description
_atom_type_scat_dispersion_real
_atom_type_scat_dispersion_imag
_atom_type_scat_source
C C 0.0033 0.0016 'International Tables Vol C Tables 4.2.6.8 and 6.1.1.4'
H H 0.0000 0.0000 'International Tables Vol C Tables 4.2.6.8 and 6.1.1.4'
N N 0.0061 0.0033 'International Tables Vol C Tables 4.2.6.8 and 6.1.1.4'
O O 0.0106 0.0060 'International Tables Vol C Tables 4.2.6.8 and 6.1.1.4'

loop_
_geom_angle_atom_site_label_1
_geom_angle_atom_site_label_2
_geom_angle_atom_site_label_3
_geom_angle
C2 C1 C6 120.0
C2 C1 H1 120.0
C6 C1 H1 120.0
O1' C2 C3 126.8(8)
O1' C2 C1 112.9(8)
C3 C2 C1 120.0
C3 C2 O1 104.4(10)
C1 C2 O1 131.9(10)
C2 C3 C4 120.0
C2 C3 H3 120.0
C4 C3 H3 120.0
C3 C4 C5 120.0
C3 C4 H4 120.0
C5 C4 H4 120.0
C4 C5 C6 120.0
C4 C5 C8 118.2(4)
C6 C5 C8 121.8(4)
C5 C6 C1 120.0
C5 C6 H6 120.0
C1 C6 H6 120.0
C9 C8 C5 175.2(6)
C8 C9 C10 178.6(5)
C11 C10 C15 118.9(4)
C11 C10 C9 120.5(4)
C15 C10 C9 120.6(4)
C10 C11 C12 120.8(4)
C10 C11 H11 119.6
C12 C11 H11 119.6
C11 C12 C13 120.9(5)
C11 C12 H12 119.6
C13 C12 H12 119.6
C12 C13 C14 118.9(4)
C12 C13 C16 118.1(4)
C14 C13 C16 123.1(4)
C15 C14 C13 119.8(4)
C15 C14 C34 120.5(4)
C13 C14 C34 119.7(3)
C14 C15 C10 120.5(4)
C14 C15 C33 120.0(4)
C10 C15 C33 119.5(4)
C17 C16 C13 174.9(5)
C16 C17 C18 178.4(6)
C19 C18 C23 120.0
C19 C18 C17 121.4(3)
C23 C18 C17 118.5(3)
C20 C19 C18 120.0
C20 C19 H19 120.0
C18 C19 H19 120.0
C19 C20 C21 120.0
C19 C20 H20 120.0
C21 C20 H20 120.0
O2 C21 C22 123.6(3)
O2 C21 C20 116.4(3)
C22 C21 C20 120.0
C21 C22 C23 120.0
C21 C22 H22 120.0
C23 C22 H22 120.0
C22 C23 C18 120.0
C22 C23 H23 120.0
C18 C23 H23 120.0
O2 C24 H24A 109.5
O2 C24 H24B 109.5
H24A C24 H24B 109.5
O2 C24 H24C 109.5
H24A C24 H24C 109.5
H24B C24 H24C 109.5
N2 C33 C15 113.4(3)
N2 C33 H33A 108.9
C15 C33 H33A 108.9
N2 C33 H33B 108.9
C15 C33 H33B 108.9
H33A C33 H33B 107.7
N1 C34 C14 114.3(3)
N1 C34 H34A 108.7
C14 C34 H34A 108.7
N1 C34 H34B 108.7
C14 C34 H34B 108.7
H34A C34 H34B 107.6
O3 C35 N3 126.6(4)
O3 C35 N1 125.9(4)
N3 C35 N1 107.4(3)
O4 C36 N2 126.3(4)
O4 C36 N4 126.0(4)
N2 C36 N4 107.7(3)
N1 C37 N2 115.0(3)
N1 C37 C38 113.5(3)
N2 C37 C38 107.1(3)
N1 C37 C41 103.6(3)
N2 C37 C41 102.9(3)
C38 C37 C41 114.4(4)
O5 C38 O6 123.3(5)
O5 C38 C37 120.6(5)
O6 C38 C37 115.5(4)
C40 C39 O6 110.9(6)
C40 C39 H39A 109.5
O6 C39 H39A 109.5
C40 C39 H39B 109.5
O6 C39 H39B 109.5
H39A C39 H39B 108.0
C39 C40 H40A 109.5
C39 C40 H40B 109.5
H40A C40 H40B 109.5
C39 C40 H40C 109.5
H40A C40 H40C 109.5
H40B C40 H40C 109.5
N4 C41 N3 115.2(3)
N4 C41 C42 110.0(3)
N3 C41 C42 109.5(3)
N4 C41 C37 103.0(3)
N3 C41 C37 102.6(3)
C42 C41 C37 116.4(3)
O7 C42 O8 122.7(5)
O7 C42 C41 124.2(5)
O8 C42 C41 113.0(4)
C44 C43 O8 111.3(7)
C44 C43 H43A 109.4
O8 C43 H43A 109.4
C44 C43 H43B 109.4
O8 C43 H43B 109.4
H43A C43 H43B 108.0
C43 C44 H44A 109.5
C43 C44 H44B 109.5
H44A C44 H44B 109.5
C43 C44 H44C 109.5
H44A C44 H44C 109.5
H44B C44 H44C 109.5
N3 C45 C47 114.7(3)
N3 C45 H45A 108.6
C47 C45 H45A 108.6
N3 C45 H45B 108.6
C47 C45 H45B 108.6
H45A C45 H45B 107.6
N4 C46 C48 114.0(3)
N4 C46 H46A 108.7
C48 C46 H46A 108.7
N4 C46 H46B 108.7
C48 C46 H46B 108.7
H46A C46 H46B 107.6
C52 C47 C48 120.5(4)
C52 C47 C45 119.1(4)
C48 C47 C45 120.4(4)
C47 C48 C49 119.5(4)
C47 C48 C46 120.7(4)
C49 C48 C46 119.8(4)
C48 C49 C50 119.7(5)
C48 C49 C62 119.9(4)
C50 C49 C62 120.4(4)
C51 C50 C49 119.6(5)
C51 C50 H50 120.2
C49 C50 H50 120.2
C50 C51 C52 120.9(5)
C50 C51 H51 119.5
C52 C51 H51 119.5
C47 C52 C51 119.8(5)
C47 C52 C53 121.6(5)
C51 C52 C53 118.6(5)
C54 C53 C52 178.0(6)
C53 C54 C55 175.4(6)
C56 C55 C60 120.0
C56 C55 C54 118.8(4)
C60 C55 C54 121.1(4)
C57 C56 C55 120.0
C57 C56 H56 120.0
C55 C56 H56 120.0
C58 C57 C56 120.0
C58 C57 H57 120.0
C56 C57 H57 120.0
O9 C58 C57 117.7(4)
O9 C58 C59 122.2(4)
C57 C58 C59 120.0
C60 C59 C58 120.0
C60 C59 H59 120.0
C58 C59 H59 120.0
C59 C60 C55 120.0
C59 C60 H60 120.0
C55 C60 H60 120.0
O9 C61 H61A 109.5
O9 C61 H61B 109.5
H61A C61 H61B 109.5
O9 C61 H61C 109.5
H61A C61 H61C 109.5
H61B C61 H61C 109.5
C63 C62 C49 176.5(5)
C62 C63 C64 176.5(5)
C65 C64 C69 120.0
C65 C64 C63 121.4(3)
C69 C64 C63 118.6(3)
C64 C65 C66 120.0
C64 C65 H65 120.0
C66 C65 H65 120.0
C67 C66 C65 120.0
C67 C66 H66 120.0
C65 C66 H66 120.0
O10 C67 C68 124.4(4)
O10 C67 C66 115.5(4)
C68 C67 C66 120.0
C69 C68 C67 120.0
C69 C68 H68 120.0
C67 C68 H68 120.0
C68 C69 C64 120.0
C68 C69 H69 120.0
C64 C69 H69 120.0
O10 C70 H70A 109.5
O10 C70 H70B 109.5
H70A C70 H70B 109.5
O10 C70 H70C 109.5
H70A C70 H70C 109.5
H70B C70 H70C 109.5
C35 N1 C37 112.1(3)
C35 N1 C34 120.8(3)
C37 N1 C34 123.1(3)
C36 N2 C37 112.8(3)
C36 N2 C33 121.5(3)
C37 N2 C33 121.5(3)
C35 N3 C41 112.8(3)
C35 N3 C45 121.4(3)
C41 N3 C45 121.0(3)
C36 N4 C41 112.9(3)
C36 N4 C46 121.9(3)
C41 N4 C46 122.8(3)
C21 O2 C24 118.6(5)
C38 O6 C39 115.8(5)
C42 O8 C43 116.4(5)
C58 O9 C61 121.4(6)
C67 O10 C70 118.3(6)
C7 O1 C2 106.4(13)
C7' O1' C2 110.6(15)
O1' C7' H7'1 109.5
O1' C7' H7'2 109.5
H7'1 C7' H7'2 109.5
O1' C7' H7'3 109.5
H7'1 C7' H7'3 109.5
H7'2 C7' H7'3 109.5

loop_
_geom_bond_atom_site_label_1
_geom_bond_atom_site_label_2
_geom_bond_distance
C1 C2 1.3900
C1 C6 1.3900
C1 H1 0.9300
C2 O1' 1.366(9)
C2 C3 1.3900
C2 O1 1.405(7)
C3 C4 1.3900
C3 H3 0.9300
C4 C5 1.3900
C4 H4 0.9300
C5 C6 1.3900
C5 C8 1.415(6)
C6 H6 0.9300
C8 C9 1.191(6)
C9 C10 1.444(7)
C10 C11 1.387(7)
C10 C15 1.420(6)
C11 C12 1.390(7)
C11 H11 0.9300
C12 C13 1.399(7)
C12 H12 0.9300
C13 C14 1.419(6)
C13 C16 1.436(6)
C14 C15 1.395(5)
C14 C34 1.513(6)
C15 C33 1.507(6)
C16 C17 1.183(6)
C17 C18 1.452(5)
C18 C19 1.3900
C18 C23 1.3900
C19 C20 1.3900
C19 H19 0.9300
C20 C21 1.3900
C20 H20 0.9300
C21 O2 1.357(4)
C21 C22 1.3900
C22 C23 1.3900
C22 H22 0.9300
C23 H23 0.9300
C24 O2 1.396(7)
C24 H24A 0.9600
C24 H24B 0.9600
C24 H24C 0.9600
C33 N2 1.454(5)
C33 H33A 0.9700
C33 H33B 0.9700
C34 N1 1.463(5)
C34 H34A 0.9700
C34 H34B 0.9700
C35 O3 1.206(5)
C35 N3 1.374(5)
C35 N1 1.382(5)
C36 O4 1.209(5)
C36 N2 1.364(5)
C36 N4 1.379(5)
C37 N1 1.436(5)
C37 N2 1.441(5)
C37 C38 1.561(6)
C37 C41 1.569(6)
C38 O5 1.175(6)
C38 O6 1.261(6)
C39 C40 1.381(10)
C39 O6 1.488(7)
C39 H39A 0.9700
C39 H39B 0.9700
C40 H40A 0.9600
C40 H40B 0.9600
C40 H40C 0.9600
C41 N4 1.432(5)
C41 N3 1.434(5)
C41 C42 1.549(6)
C42 O7 1.185(6)
C42 O8 1.301(6)
C43 C44 1.407(11)
C43 O8 1.473(7)
C43 H43A 0.9700
C43 H43B 0.9700
C44 H44A 0.9600
C44 H44B 0.9600
C44 H44C 0.9600
C45 N3 1.450(5)
C45 C47 1.529(6)
C45 H45A 0.9700
C45 H45B 0.9700
C46 N4 1.464(5)
C46 C48 1.510(6)
C46 H46A 0.9700
C46 H46B 0.9700
C47 C52 1.395(6)
C47 C48 1.398(6)
C48 C49 1.409(6)
C49 C50 1.422(7)
C49 C62 1.428(7)
C50 C51 1.378(7)
C50 H50 0.9300
C51 C52 1.399(7)
C51 H51 0.9300
C52 C53 1.435(7)
C53 C54 1.195(7)
C54 C55 1.435(7)
C55 C56 1.3900
C55 C60 1.3900
C56 C57 1.3900
C56 H56 0.9300
C57 C58 1.3900
C57 H57 0.9300
C58 O9 1.381(6)
C58 C59 1.3900
C59 C60 1.3900
C59 H59 0.9300
C60 H60 0.9300
C61 O9 1.397(10)
C61 H61A 0.9600
C61 H61B 0.9600
C61 H61C 0.9600
C62 C63 1.206(7)
C63 C64 1.421(7)
C64 C65 1.3900
C64 C69 1.3900
C65 C66 1.3900
C65 H65 0.9300
C66 C67 1.3900
C66 H66 0.9300
C67 O10 1.351(5)
C67 C68 1.3900
C68 C69 1.3900
C68 H68 0.9300
C69 H69 0.9300
C70 O10 1.474(10)
C70 H70A 0.9600
C70 H70B 0.9600
C70 H70C 0.9600
O1 C7 1.386(8)
C7 H7A 0.9600
C7 H7B 0.9600
C7 H7C 0.9600
O1' C7' 1.347(11)
C7' H7'1 0.9600
C7' H7'2 0.9600
C7' H7'3 0.9600

loop_
_geom_torsion_atom_site_label_1
_geom_torsion_atom_site_label_2
_geom_torsion_atom_site_label_3
_geom_torsion_atom_site_label_4
_geom_torsion
C6 C1 C2 O1' -174.5(10)
C6 C1 C2 C3 0.0
C6 C1 C2 O1 154.9(16)
O1' C2 C3 C4 173.7(11)
C1 C2 C3 C4 0.0
O1 C2 C3 C4 -161.0(13)
C2 C3 C4 C5 0.0
C3 C4 C5 C6 0.0
C3 C4 C5 C8 -179.8(4)
C4 C5 C6 C1 0.0
C8 C5 C6 C1 179.8(5)
C2 C1 C6 C5 0.0
C15 C10 C11 C12 6.1(7)
C9 C10 C11 C12 -177.6(4)
C10 C11 C12 C13 -4.7(7)
C11 C12 C13 C14 0.8(7)
C11 C12 C13 C16 -179.4(4)
C12 C13 C14 C15 1.6(6)
C16 C13 C14 C15 -178.2(4)
C12 C13 C14 C34 -178.6(4)
C16 C13 C14 C34 1.6(6)
C13 C14 C15 C10 -0.2(5)
C34 C14 C15 C10 -180.0(4)
C13 C14 C15 C33 -178.9(4)
C34 C14 C15 C33 1.3(5)
C11 C10 C15 C14 -3.7(6)
C9 C10 C15 C14 -180.0(4)
C11 C10 C15 C33 175.1(4)
C9 C10 C15 C33 -1.2(6)
C23 C18 C19 C20 0.0
C17 C18 C19 C20 178.8(4)
C18 C19 C20 C21 0.0
C19 C20 C21 O2 -177.2(4)
C19 C20 C21 C22 0.0
O2 C21 C22 C23 177.0(4)
C20 C21 C22 C23 0.0
C21 C22 C23 C18 0.0
C19 C18 C23 C22 0.0
C17 C18 C23 C22 -178.8(4)
C14 C15 C33 N2 62.3(5)
C10 C15 C33 N2 -116.5(4)
C15 C14 C34 N1 -61.6(5)
C13 C14 C34 N1 118.6(4)
N1 C37 C38 O5 -170.9(6)
N2 C37 C38 O5 -42.9(7)
C41 C37 C38 O5 70.5(7)
N1 C37 C38 O6 17.7(6)
N2 C37 C38 O6 145.8(4)
C41 C37 C38 O6 -100.9(5)
N1 C37 C41 N4 116.2(3)
N2 C37 C41 N4 -3.8(4)
C38 C37 C41 N4 -119.7(4)
N1 C37 C41 N3 -3.7(4)
N2 C37 C41 N3 -123.8(3)
C38 C37 C41 N3 120.4(4)
N1 C37 C41 C42 -123.3(4)
N2 C37 C41 C42 116.7(4)
C38 C37 C41 C42 0.8(5)
N4 C41 C42 O7 3.7(7)
N3 C41 C42 O7 131.2(6)
C37 C41 C42 O7 -113.0(6)
N4 C41 C42 O8 -172.5(4)
N3 C41 C42 O8 -44.9(5)
C37 C41 C42 O8 70.8(5)
N3 C45 C47 C52 -120.1(4)
N3 C45 C47 C48 57.9(5)
C52 C47 C48 C49 0.3(6)
C45 C47 C48 C49 -177.7(4)
C52 C47 C48 C46 -177.2(4)
C45 C47 C48 C46 4.9(6)
N4 C46 C48 C47 -62.4(5)
N4 C46 C48 C49 120.2(4)
C47 C48 C49 C50 0.8(6)
C46 C48 C49 C50 178.3(4)
C47 C48 C49 C62 -179.5(4)
C46 C48 C49 C62 -2.0(6)
C48 C49 C50 C51 -2.1(7)
C62 C49 C50 C51 178.2(4)
C49 C50 C51 C52 2.4(7)
C48 C47 C52 C51 0.0(6)
C45 C47 C52 C51 177.9(4)
C48 C47 C52 C53 179.3(4)
C45 C47 C52 C53 -2.7(6)
C50 C51 C52 C47 -1.3(7)
C50 C51 C52 C53 179.4(4)
C60 C55 C56 C57 0.0
C54 C55 C56 C57 -175.7(4)
C55 C56 C57 C58 0.0
C56 C57 C58 O9 176.7(6)
C56 C57 C58 C59 0.0
O9 C58 C59 C60 -176.5(6)
C57 C58 C59 C60 0.0
C58 C59 C60 C55 0.0
C56 C55 C60 C59 0.0
C54 C55 C60 C59 175.6(5)
C69 C64 C65 C66 0.0
C63 C64 C65 C66 -178.5(4)
C64 C65 C66 C67 0.0
C65 C66 C67 O10 177.2(4)
C65 C66 C67 C68 0.0
O10 C67 C68 C69 -177.0(5)
C66 C67 C68 C69 0.0
C67 C68 C69 C64 0.0
C65 C64 C69 C68 0.0
C63 C64 C69 C68 178.5(4)
O3 C35 N1 C37 -173.0(4)
N3 C35 N1 C37 10.2(4)
O3 C35 N1 C34 -14.7(6)
N3 C35 N1 C34 168.5(3)
N2 C37 N1 C35 107.7(4)
C38 C37 N1 C35 -128.5(4)
C41 C37 N1 C35 -3.8(4)
N2 C37 N1 C34 -50.0(5)
C38 C37 N1 C34 73.8(5)
C41 C37 N1 C34 -161.5(3)
C14 C34 N1 C35 -82.7(4)
C14 C34 N1 C37 73.1(5)
O4 C36 N2 C37 173.6(4)
N4 C36 N2 C37 -8.8(5)
O4 C36 N2 C33 16.5(6)
N4 C36 N2 C33 -165.9(3)
N1 C37 N2 C36 -104.1(4)
C38 C37 N2 C36 128.8(4)
C41 C37 N2 C36 7.8(4)
N1 C37 N2 C33 53.0(5)
C38 C37 N2 C33 -74.1(5)
C41 C37 N2 C33 164.9(3)
C15 C33 N2 C36 76.5(4)
C15 C33 N2 C37 -78.7(5)
O3 C35 N3 C41 170.1(4)
N1 C35 N3 C41 -13.1(4)
O3 C35 N3 C45 14.2(6)
N1 C35 N3 C45 -169.0(3)
N4 C41 N3 C35 -100.8(4)
C42 C41 N3 C35 134.6(4)
C37 C41 N3 C35 10.3(4)
N4 C41 N3 C45 55.2(5)
C42 C41 N3 C45 -69.4(5)
C37 C41 N3 C45 166.3(3)
C47 C45 N3 C35 76.9(5)
C47 C45 N3 C41 -77.0(5)
O4 C36 N4 C41 -176.4(4)
N2 C36 N4 C41 5.9(4)
O4 C36 N4 C46 -13.4(6)
N2 C36 N4 C46 168.9(3)
N3 C41 N4 C36 109.8(4)
C42 C41 N4 C36 -125.9(4)
C37 C41 N4 C36 -1.1(4)
N3 C41 N4 C46 -53.1(5)
C42 C41 N4 C46 71.3(5)
C37 C41 N4 C46 -163.9(3)
C48 C46 N4 C36 -87.2(5)
C48 C46 N4 C41 74.1(5)
C22 C21 O2 C24 1.5(7)
C20 C21 O2 C24 178.6(5)
O5 C38 O6 C39 2.7(9)
C37 C38 O6 C39 173.8(6)
C40 C39 O6 C38 -159.7(9)
O7 C42 O8 C43 4.6(9)
C41 C42 O8 C43 -179.2(5)
C44 C43 O8 C42 173.5(7)
C57 C58 O9 C61 -172.5(8)
C59 C58 O9 C61 4.1(11)
C68 C67 O10 C70 2.4(9)
C66 C67 O10 C70 -174.7(7)
